data_7017228
loop_
_publ_author_name
'Mandal, Tarak Nath'
'Roy, Somnath'
'Konar, Saugata'
'Jana, Atanu'
'Ray, Sangita'
'Das, Kinsuk'
'Saha, Rajat'
'El Fallah, Mohamed Salah'
'Butcher, Ray J.'
'Chatterjee, Sudipta'
'Kar, Susanta Kumar'

_publ_section_title
;
 Self assembled tetranuclear Cu(4)(ii), Ni(4)(ii) [2 \\times 2] square
 grids and a dicopper(ii) complex of heterocycle based polytopic ligands -
 Magnetic studies.
;
_journal_issue 44
_journal_name_full 'Dalton transactions (Cambridge, England : 2003)'
_journal_page_first 11866
_journal_page_last 11875
_journal_paper_doi 10.1039/c1dt10813a
_journal_volume 40
_journal_year 2011
_chemical_formula_moiety 'C64 H56 Cu4 N28 O4, 4(N O3)'
_chemical_formula_sum 'C64 H56 Cu4 N32 O16'
_chemical_formula_weight 1783.61
_chemical_name_systematic
;
?
;
_space_group_IT_number 15
_symmetry_cell_setting monoclinic
_symmetry_space_group_name_Hall '-C 2yc'
_symmetry_space_group_name_H-M 'C 1 2/c 1'
_atom_sites_solution_hydrogens geom
_atom_sites_solution_primary direct
_atom_sites_solution_secondary difmap
_audit_creation_method SHELXL-97
_cell_angle_alpha 90.00
_cell_angle_beta 134.890(5)
_cell_angle_gamma 90.00
_cell_formula_units_Z 4
_cell_length_a 19.921(7)
_cell_length_b 38.224(16)
_cell_length_c 14.084(5)
_cell_measurement_reflns_used 22805
_cell_measurement_temperature 150(2)
_cell_measurement_theta_max 20.4
_cell_measurement_theta_min 1.1
_cell_volume 7598(5)
_computing_cell_refinement 'Bruker SMART'
_computing_data_collection 'Bruker SMART'
_computing_data_reduction 'Bruker SAINT'
_computing_molecular_graphics 'Ortep-3 for Windows (Farrugia, 1997)'
_computing_publication_material 'WINGX V1.80.05'
_computing_structure_refinement 'SHELXL-97 (Sheldrick, 1997)'
_computing_structure_solution 'SHELXS-97 (Sheldrick, 1990)'
_diffrn_ambient_temperature 150(2)
_diffrn_measured_fraction_theta_full 0.996
_diffrn_measured_fraction_theta_max 0.996
_diffrn_measurement_device_type 'CCD area detector'
_diffrn_measurement_method 'phi and omega scans'
_diffrn_radiation_monochromator graphite
_diffrn_radiation_source 'fine-focus sealed tube'
_diffrn_radiation_type MoK\a
_diffrn_radiation_wavelength 0.71073
_diffrn_reflns_av_R_equivalents 0.0305
_diffrn_reflns_av_sigmaI/netI 0.0389
_diffrn_reflns_limit_h_max 19
_diffrn_reflns_limit_h_min -19
_diffrn_reflns_limit_k_max 37
_diffrn_reflns_limit_k_min -37
_diffrn_reflns_limit_l_max 13
_diffrn_reflns_limit_l_min -13
_diffrn_reflns_number 22805
_diffrn_reflns_theta_full 20.41
_diffrn_reflns_theta_max 20.41
_diffrn_reflns_theta_min 1.07
_exptl_absorpt_coefficient_mu 1.192
_exptl_absorpt_correction_T_max 0.867
_exptl_absorpt_correction_T_min 0.840
_exptl_absorpt_correction_type empirical
_exptl_absorpt_process_details SADABS
_exptl_crystal_colour Blue
_exptl_crystal_density_diffrn 1.559
_exptl_crystal_density_method 'not measured'
_exptl_crystal_description Rectangular
_exptl_crystal_F_000 3632
_exptl_crystal_size_max 0.14
_exptl_crystal_size_mid 0.12
_exptl_crystal_size_min 0.11
_platon_squeeze_details
;
;
_refine_diff_density_max 0.255
_refine_diff_density_min -0.213
_refine_diff_density_rms 0.046
_refine_ls_extinction_method none
_refine_ls_goodness_of_fit_ref 1.190
_refine_ls_hydrogen_treatment constr
_refine_ls_matrix_type full
_refine_ls_number_parameters 523
_refine_ls_number_reflns 3741
_refine_ls_number_restraints 0
_refine_ls_restrained_S_all 1.190
_refine_ls_R_factor_all 0.0776
_refine_ls_R_factor_gt 0.0619
_refine_ls_shift/su_max 0.001
_refine_ls_shift/su_mean 0.000
_refine_ls_structure_factor_coef Fsqd
_refine_ls_weighting_details 'calc w=1/[\s^2^(Fo^2^)+(0.0000P)^2^+39.2710P] where P=(Fo^2^+2Fc^2^)/3'
_refine_ls_weighting_scheme calc
_refine_ls_wR_factor_gt 0.1122
_refine_ls_wR_factor_ref 0.1178
_reflns_number_gt 3032
_reflns_number_total 3741
_reflns_threshold_expression >2sigma(I)
_cod_data_source_file c1dt10813a.txt
_cod_data_source_block lkj_gm
_cod_depositor_comments
;
The following automatic conversions were performed:

'_symmetry_cell_setting' value 'Monoclinic' changed to 'monoclinic'
according to /home/saulius/struct/CIF-dictionaries/cif_core.dic
dictionary named 'cif_core.dic' version 2.4.1 from
2010-06-29.

'_exptl_absorpt_correction_type' value 'Empirical'
changed to 'empirical' according to
/home/saulius/struct/CIF-dictionaries/cif_core.dic dictionary named
'cif_core.dic' version 2.4.1 from 2010-06-29.

Automatic conversion script
Id: cif_fix_values 1715 2011-07-08 13:25:40Z adriana 
;
_cod_original_sg_symbol_Hall '-C 2yC'
_cod_original_sg_symbol_H-M 'C 2/C'
_cod_database_code 7017228

loop_
_symmetry_equiv_pos_as_xyz
'x, y, z'
'-x, y, -z+1/2'
'x+1/2, y+1/2, z'
'-x+1/2, y+1/2, -z+1/2'
'-x, -y, -z'
'x, -y, z-1/2'
'-x+1/2, -y+1/2, -z'
'x+1/2, -y+1/2, z-1/2'

loop_
_atom_site_label
_atom_site_type_symbol
_atom_site_fract_x
_atom_site_fract_y
_atom_site_fract_z
_atom_site_U_iso_or_equiv
_atom_site_adp_type
_atom_site_occupancy
_atom_site_symmetry_multiplicity
_atom_site_calc_flag
_atom_site_refinement_flags
Cu1 Cu 0.69986(6) 0.11679(3) 1.00819(9) 0.0770(3) Uani 1 1 d .
Cu2 Cu 0.55841(6) 0.13327(3) 0.60857(9) 0.0766(3) Uani 1 1 d .
N2 N 0.5412(5) 0.18501(19) 0.6022(9) 0.086(2) Uani 1 1 d .
N3 N 0.5798(5) 0.2026(2) 0.7153(9) 0.101(2) Uani 1 1 d .
N7 N 0.4848(6) 0.2382(3) 0.4684(10) 0.155(4) Uani 1 1 d .
H7A H 0.5116 0.2517 0.5359 0.186 Uiso 1 1 calc R
H7B H 0.4528 0.2469 0.3903 0.186 Uiso 1 1 calc R
N2A N 0.3104(6) 0.06541(18) 0.5188(7) 0.0821(19) Uani 1 1 d .
N3A N 0.3843(6) 0.0478(2) 0.5564(7) 0.093(2) Uani 1 1 d .
N7A N 0.2331(7) 0.0114(3) 0.4976(9) 0.146(3) Uani 1 1 d .
H14A H 0.2753 -0.0021 0.5153 0.176 Uiso 1 1 calc R
H14B H 0.1861 0.0026 0.4814 0.176 Uiso 1 1 calc R
O2 O 0.4282(3) 0.10537(15) 0.5560(5) 0.0763(15) Uani 1 1 d .
O1 O 0.6235(3) 0.14442(16) 0.8017(5) 0.0770(15) Uani 1 1 d .
N1 N 0.4749(4) 0.1439(3) 0.4079(7) 0.090(2) Uani 1 1 d .
C1 C 0.4397(6) 0.1204(3) 0.3079(11) 0.114(3) Uani 1 1 d .
H1 H 0.4484 0.0965 0.3255 0.137 Uiso 1 1 calc R
C2 C 0.3906(8) 0.1327(4) 0.1790(12) 0.135(4) Uani 1 1 d .
H2 H 0.3671 0.1171 0.1107 0.161 Uiso 1 1 calc R
C3 C 0.3773(8) 0.1687(5) 0.1541(12) 0.137(5) Uani 1 1 d .
H3 H 0.3439 0.1771 0.0686 0.164 Uiso 1 1 calc R
C4 C 0.4134(6) 0.1917(3) 0.2559(11) 0.118(4) Uani 1 1 d .
H4 H 0.4052 0.2157 0.2389 0.141 Uiso 1 1 calc R
C5 C 0.4619(6) 0.1797(4) 0.3836(10) 0.088(3) Uani 1 1 d .
C6 C 0.4941(7) 0.1984(3) 0.4875(13) 0.093(3) Uani 1 1 d .
C7 C 0.6211(6) 0.1769(3) 0.8134(9) 0.081(2) Uani 1 1 d .
N4 N 0.7050(5) 0.16547(19) 1.0383(8) 0.0793(19) Uani 1 1 d .
C8 C 0.6639(6) 0.1913(3) 0.9419(9) 0.081(2) Uani 1 1 d .
C9 C 0.6753(7) 0.2230(3) 0.9999(13) 0.110(3) Uani 1 1 d .
H9 H 0.6541 0.2447 0.9573 0.132 Uiso 1 1 calc R
C10 C 0.7246(8) 0.2167(4) 1.1347(14) 0.111(4) Uani 1 1 d .
N5 N 0.7420(5) 0.1811(3) 1.1549(9) 0.094(2) Uani 1 1 d .
C11 C 0.7445(7) 0.2444(3) 1.2136(11) 0.141(4) Uani 1 1 d .
H11A H 0.7784 0.2361 1.3021 0.212 Uiso 1 1 calc R
H11B H 0.6864 0.2552 1.1755 0.212 Uiso 1 1 calc R
H11C H 0.7826 0.2612 1.2183 0.212 Uiso 1 1 calc R
N6 N 0.7742(5) 0.1248(3) 1.2284(8) 0.095(2) Uani 1 1 d .
C12 C 0.7854(6) 0.1588(4) 1.2636(10) 0.100(3) Uani 1 1 d .
C13 C 0.8324(7) 0.1694(4) 1.3927(12) 0.124(4) Uani 1 1 d .
H13 H 0.8390 0.1930 1.4141 0.148 Uiso 1 1 calc R
C14 C 0.8688(10) 0.1439(5) 1.4879(15) 0.162(7) Uani 1 1 d .
H14 H 0.9004 0.1505 1.5746 0.195 Uiso 1 1 calc R
C15 C 0.8593(10) 0.1096(5) 1.4578(14) 0.159(6) Uani 1 1 d .
H15 H 0.8837 0.0928 1.5231 0.191 Uiso 1 1 calc R
C16 C 0.8125(6) 0.0995(3) 1.3272(12) 0.129(4) Uani 1 1 d .
H16 H 0.8069 0.0759 1.3066 0.155 Uiso 1 1 calc R
N1A N 0.1815(5) 0.1058(3) 0.4566(6) 0.088(2) Uani 1 1 d .
C1A C 0.1171(8) 0.1294(3) 0.4280(9) 0.110(3) Uani 1 1 d .
H1A H 0.1254 0.1533 0.4265 0.131 Uiso 1 1 calc R
C2A C 0.0382(8) 0.1170(4) 0.4008(11) 0.142(4) Uani 1 1 d .
H2A H -0.0058 0.1325 0.3823 0.170 Uiso 1 1 calc R
C3A C 0.0275(9) 0.0810(5) 0.4022(11) 0.135(5) Uani 1 1 d .
H3A H -0.0244 0.0725 0.3838 0.162 Uiso 1 1 calc R
C4A C 0.0924(8) 0.0582(3) 0.4304(9) 0.117(4) Uani 1 1 d .
H4A H 0.0841 0.0342 0.4309 0.141 Uiso 1 1 calc R
C5A C 0.1702(7) 0.0702(3) 0.4583(8) 0.085(3) Uani 1 1 d .
C6A C 0.2418(9) 0.0515(3) 0.4952(8) 0.088(3) Uani 1 1 d .
C7A C 0.4433(7) 0.0731(3) 0.5742(8) 0.083(2) Uani 1 1 d .
N4A N 0.5836(6) 0.0842(2) 0.6277(6) 0.083(2) Uani 1 1 d .
C8A C 0.5281(7) 0.0590(3) 0.6136(8) 0.078(2) Uani 1 1 d .
C9A C 0.5761(10) 0.0286(3) 0.6479(10) 0.120(4) Uani 1 1 d .
H9A H 0.5550 0.0068 0.6470 0.144 Uiso 1 1 calc R
C10A C 0.6611(9) 0.0342(4) 0.6847(9) 0.111(4) Uani 1 1 d .
N5A N 0.6624(6) 0.0691(3) 0.6684(7) 0.095(2) Uani 1 1 d .
C11A C 0.7229(8) 0.0060(3) 0.7253(10) 0.134(4) Uani 1 1 d .
H11D H 0.7773 0.0146 0.7460 0.201 Uiso 1 1 calc R
H11E H 0.6904 -0.0108 0.6540 0.201 Uiso 1 1 calc R
H11F H 0.7430 -0.0050 0.8033 0.201 Uiso 1 1 calc R
N6A N 0.7062(5) 0.1253(3) 0.6828(7) 0.101(3) Uani 1 1 d .
C12A C 0.7289(7) 0.0911(4) 0.6947(8) 0.101(4) Uani 1 1 d .
C13A C 0.8114(8) 0.0799(4) 0.7312(10) 0.128(4) Uani 1 1 d .
H29 H 0.8249 0.0562 0.7399 0.153 Uiso 1 1 calc R
C14A C 0.8726(13) 0.1044(5) 0.7542(15) 0.165(7) Uani 1 1 d .
H30 H 0.9279 0.0975 0.7789 0.198 Uiso 1 1 calc R
C15A C 0.8504(9) 0.1379(5) 0.7402(12) 0.147(6) Uani 1 1 d .
H31 H 0.8909 0.1543 0.7533 0.176 Uiso 1 1 calc R
C16A C 0.7682(8) 0.1506(3) 0.7063(9) 0.121(4) Uani 1 1 d .
H32 H 0.7560 0.1744 0.7000 0.145 Uiso 1 1 calc R
N100 N 0.4278(8) 0.3045(3) 0.4514(12) 0.132(3) Uani 1 1 d .
O100 O 0.4112(5) 0.2922(2) 0.5230(8) 0.143(3) Uani 1 1 d .
O101 O 0.4872(7) 0.3308(3) 0.4932(9) 0.161(3) Uani 1 1 d .
O102 O 0.3816(6) 0.2897(2) 0.3279(9) 0.144(3) Uani 1 1 d .
N200 N 0.3669(9) 0.2391(3) 0.0282(13) 0.136(3) Uani 1 1 d .
O200 O 0.3433(7) 0.2104(3) -0.0433(10) 0.171(3) Uani 1 1 d .
O201 O 0.4572(8) 0.2465(2) 0.1394(11) 0.178(3) Uani 1 1 d .
O202 O 0.2981(8) 0.2610(3) -0.0083(10) 0.183(4) Uani 1 1 d .

loop_
_atom_site_aniso_label
_atom_site_aniso_U_11
_atom_site_aniso_U_22
_atom_site_aniso_U_33
_atom_site_aniso_U_23
_atom_site_aniso_U_13
_atom_site_aniso_U_12
Cu1 0.0520(6) 0.1155(9) 0.0614(6) -0.0031(6) 0.0393(5) -0.0006(5)
Cu2 0.0630(6) 0.1139(9) 0.0523(6) 0.0040(5) 0.0404(5) 0.0049(6)
N2 0.066(4) 0.109(6) 0.081(5) 0.024(5) 0.051(4) 0.007(4)
N3 0.099(6) 0.106(7) 0.089(6) -0.010(6) 0.063(5) -0.002(5)
N7 0.103(7) 0.143(9) 0.160(9) 0.025(7) 0.071(6) 0.008(6)
N2A 0.094(6) 0.083(5) 0.078(5) 0.000(4) 0.064(5) -0.015(5)
N3A 0.098(6) 0.091(6) 0.091(5) 0.002(4) 0.067(5) 0.003(5)
N7A 0.175(9) 0.136(9) 0.152(8) -0.017(6) 0.124(8) -0.030(7)
O2 0.086(4) 0.063(4) 0.083(4) -0.007(3) 0.061(3) 0.001(3)
O1 0.079(4) 0.067(4) 0.082(4) -0.008(3) 0.056(3) -0.007(3)
N1 0.067(5) 0.138(8) 0.074(5) 0.002(5) 0.053(4) 0.011(5)
C1 0.086(7) 0.175(11) 0.085(7) -0.023(8) 0.061(6) -0.013(7)
C2 0.129(10) 0.198(14) 0.091(9) -0.019(9) 0.082(8) -0.029(10)
C3 0.080(8) 0.215(16) 0.080(9) 0.023(10) 0.044(7) 0.013(9)
C4 0.070(6) 0.187(12) 0.072(7) 0.049(8) 0.042(6) 0.019(7)
C5 0.054(5) 0.136(11) 0.080(8) 0.022(7) 0.049(6) 0.008(6)
C6 0.067(6) 0.099(9) 0.106(9) 0.017(8) 0.059(7) 0.005(6)
C7 0.072(6) 0.075(7) 0.090(7) 0.004(6) 0.055(6) -0.006(5)
N4 0.064(4) 0.098(6) 0.087(5) -0.023(5) 0.057(4) -0.023(4)
C8 0.066(5) 0.101(8) 0.078(6) -0.028(7) 0.052(5) -0.019(5)
C9 0.101(8) 0.102(9) 0.132(10) -0.039(8) 0.084(8) -0.031(6)
C10 0.088(8) 0.125(11) 0.159(12) -0.071(10) 0.101(9) -0.043(7)
N5 0.058(5) 0.132(9) 0.082(7) -0.050(6) 0.045(5) -0.031(5)
C11 0.095(8) 0.138(10) 0.159(10) -0.068(9) 0.079(8) -0.040(7)
N6 0.056(5) 0.159(8) 0.078(6) -0.008(6) 0.050(4) -0.006(5)
C12 0.052(6) 0.180(13) 0.063(7) -0.028(8) 0.038(6) -0.014(7)
C13 0.095(8) 0.182(13) 0.099(9) -0.044(9) 0.070(7) -0.034(8)
C14 0.091(9) 0.27(2) 0.082(10) -0.001(13) 0.046(8) -0.022(13)
C15 0.113(10) 0.25(2) 0.074(10) 0.043(11) 0.053(8) 0.027(12)
C16 0.069(7) 0.199(13) 0.080(8) 0.028(8) 0.038(6) 0.030(7)
N1A 0.077(5) 0.126(7) 0.053(4) 0.007(4) 0.043(4) 0.005(5)
C1A 0.088(7) 0.157(10) 0.080(6) 0.017(6) 0.058(6) 0.020(8)
C2A 0.079(8) 0.201(15) 0.111(9) -0.007(10) 0.055(7) 0.012(9)
C3A 0.120(10) 0.204(16) 0.108(9) 0.010(10) 0.090(9) -0.011(11)
C4A 0.110(9) 0.167(12) 0.093(7) -0.008(7) 0.078(7) -0.035(9)
C5A 0.080(7) 0.121(10) 0.053(5) -0.003(6) 0.046(5) -0.022(7)
C6A 0.103(8) 0.103(9) 0.055(5) -0.011(5) 0.055(6) -0.019(7)
C7A 0.099(7) 0.065(7) 0.078(6) -0.004(5) 0.060(6) 0.007(6)
N4A 0.083(5) 0.099(6) 0.048(4) -0.007(4) 0.039(4) 0.015(5)
C8A 0.087(7) 0.079(7) 0.068(5) 0.000(5) 0.055(5) 0.018(7)
C9A 0.128(10) 0.075(8) 0.096(8) -0.017(6) 0.057(8) 0.003(7)
C10A 0.109(10) 0.140(12) 0.059(6) -0.010(7) 0.050(7) 0.029(9)
N5A 0.098(7) 0.123(8) 0.071(5) 0.006(5) 0.063(5) 0.037(7)
C11A 0.158(10) 0.151(10) 0.111(8) 0.009(7) 0.101(8) 0.061(9)
N6A 0.078(5) 0.154(9) 0.061(5) 0.006(5) 0.045(4) 0.017(6)
C12A 0.073(7) 0.188(14) 0.057(6) -0.004(7) 0.051(6) 0.019(9)
C13A 0.098(9) 0.176(13) 0.108(8) -0.005(8) 0.073(7) 0.030(8)
C14A 0.140(14) 0.26(2) 0.131(11) -0.006(13) 0.109(11) 0.019(15)
C15A 0.083(9) 0.263(19) 0.114(9) 0.011(12) 0.076(8) -0.019(11)
C16A 0.118(9) 0.183(12) 0.082(7) 0.018(7) 0.078(7) -0.005(9)
N100 0.140(9) 0.129(9) 0.140(10) -0.007(8) 0.103(8) -0.004(7)
O100 0.142(7) 0.133(7) 0.151(7) 0.001(5) 0.102(6) 0.002(5)
O101 0.165(8) 0.157(8) 0.166(8) 0.004(6) 0.118(7) 0.008(6)
O102 0.139(6) 0.143(7) 0.151(7) 0.008(6) 0.103(6) 0.009(5)
N200 0.144(11) 0.140(11) 0.143(10) 0.003(9) 0.109(9) 0.005(9)
O200 0.174(8) 0.166(9) 0.182(9) 0.001(7) 0.128(8) 0.004(7)
O201 0.195(10) 0.162(8) 0.185(9) 0.001(7) 0.137(9) -0.002(8)
O202 0.179(9) 0.197(10) 0.170(8) -0.007(7) 0.123(8) -0.012(7)

loop_
_atom_type_symbol
_atom_type_description
_atom_type_scat_dispersion_real
_atom_type_scat_dispersion_imag
_atom_type_scat_source
C C 0.0033 0.0016 'International Tables Vol C Tables 4.2.6.8 and 6.1.1.4'
H H 0.0000 0.0000 'International Tables Vol C Tables 4.2.6.8 and 6.1.1.4'
N N 0.0061 0.0033 'International Tables Vol C Tables 4.2.6.8 and 6.1.1.4'
O O 0.0106 0.0060 'International Tables Vol C Tables 4.2.6.8 and 6.1.1.4'
Cu Cu 0.3201 1.2651 'International Tables Vol C Tables 4.2.6.8 and 6.1.1.4'

loop_
_geom_angle_atom_site_label_1
_geom_angle_atom_site_label_2
_geom_angle_atom_site_label_3
_geom_angle
_geom_angle_site_symmetry_1
_geom_angle_site_symmetry_3
N4 Cu1 N2A 175.7(3) . 2_656
N4 Cu1 O2 99.2(2) . 2_656
N2A Cu1 O2 77.2(3) 2_656 2_656
N4 Cu1 N1A 105.7(3) . 2_656
N2A Cu1 N1A 78.0(4) 2_656 2_656
O2 Cu1 N1A 154.7(3) 2_656 2_656
N4 Cu1 N6 72.0(4) . .
N2A Cu1 N6 105.5(3) 2_656 .
O2 Cu1 N6 92.2(2) 2_656 .
N1A Cu1 N6 99.2(2) 2_656 .
N4 Cu1 O1 74.0(3) . .
N2A Cu1 O1 108.4(2) 2_656 .
O2 Cu1 O1 91.83(18) 2_656 .
N1A Cu1 O1 91.2(2) 2_656 .
N6 Cu1 O1 145.9(3) . .
N4A Cu2 N2 175.9(3) . .
N4A Cu2 O1 99.1(2) . .
N2 Cu2 O1 77.5(3) . .
N4A Cu2 N1 105.3(3) . .
N2 Cu2 N1 78.3(4) . .
O1 Cu2 N1 155.3(3) . .
N4A Cu2 N6A 71.8(4) . .
N2 Cu2 N6A 105.7(3) . .
O1 Cu2 N6A 90.9(2) . .
N1 Cu2 N6A 100.4(2) . .
N4A Cu2 O2 74.0(3) . .
N2 Cu2 O2 108.3(2) . .
O1 Cu2 O2 92.01(18) . .
N1 Cu2 O2 90.8(2) . .
N6A Cu2 O2 145.7(3) . .
C6 N2 N3 126.1(9) . .
C6 N2 Cu2 113.9(7) . .
N3 N2 Cu2 120.0(6) . .
N2 N3 C7 105.1(7) . .
C6 N7 H7A 120.0 . .
C6 N7 H7B 120.0 . .
H7A N7 H7B 120.0 . .
C6A N2A N3A 124.8(9) . .
C6A N2A Cu1 114.6(7) . 2_656
N3A N2A Cu1 120.5(6) . 2_656
N2A N3A C7A 105.9(7) . .
C6A N7A H14A 120.0 . .
C6A N7A H14B 120.0 . .
H14A N7A H14B 120.0 . .
C7A O2 Cu1 110.0(5) . 2_656
C7A O2 Cu2 109.0(6) . .
Cu1 O2 Cu2 141.0(3) 2_656 .
C7 O1 Cu2 109.2(5) . .
C7 O1 Cu1 109.2(5) . .
Cu2 O1 Cu1 141.6(3) . .
C1 N1 C5 121.4(9) . .
C1 N1 Cu2 127.4(8) . .
C5 N1 Cu2 111.2(6) . .
N1 C1 C2 119.4(11) . .
N1 C1 H1 120.3 . .
C2 C1 H1 120.3 . .
C3 C2 C1 119.4(12) . .
C3 C2 H2 120.3 . .
C1 C2 H2 120.3 . .
C4 C3 C2 120.1(12) . .
C4 C3 H3 119.9 . .
C2 C3 H3 119.9 . .
C3 C4 C5 120.7(12) . .
C3 C4 H4 119.6 . .
C5 C4 H4 119.6 . .
C6 C5 N1 113.6(9) . .
C6 C5 C4 127.4(14) . .
N1 C5 C4 118.9(12) . .
N2 C6 C5 122.5(10) . .
N2 C6 N7 120.8(11) . .
C5 C6 N7 116.1(11) . .
O1 C7 N3 128.1(9) . .
O1 C7 C8 119.5(9) . .
N3 C7 C8 112.4(10) . .
N5 N4 C8 107.9(8) . .
N5 N4 Cu1 126.4(8) . .
C8 N4 Cu1 125.4(6) . .
N4 C8 C9 108.0(8) . .
N4 C8 C7 111.7(9) . .
C9 C8 C7 140.3(12) . .
C8 C9 C10 108.1(10) . .
C8 C9 H9 125.9 . .
C10 C9 H9 125.9 . .
C11 C10 N5 134.7(14) . .
C11 C10 C9 119.0(14) . .
N5 C10 C9 106.3(10) . .
N4 N5 C10 109.7(9) . .
N4 N5 C12 116.0(10) . .
C10 N5 C12 134.3(10) . .
C10 C11 H11A 109.5 . .
C10 C11 H11B 109.5 . .
H11A C11 H11B 109.5 . .
C10 C11 H11C 109.5 . .
H11A C11 H11C 109.5 . .
H11B C11 H11C 109.5 . .
C12 N6 C16 117.8(10) . .
C12 N6 Cu1 113.5(7) . .
C16 N6 Cu1 128.5(9) . .
N6 C12 C13 122.8(13) . .
N6 C12 N5 111.8(9) . .
C13 C12 N5 125.4(14) . .
C14 C13 C12 118.1(14) . .
C14 C13 H13 120.9 . .
C12 C13 H13 120.9 . .
C15 C14 C13 121.4(16) . .
C15 C14 H14 119.3 . .
C13 C14 H14 119.3 . .
C14 C15 C16 119.7(16) . .
C14 C15 H15 120.1 . .
C16 C15 H15 120.1 . .
N6 C16 C15 120.2(13) . .
N6 C16 H16 119.9 . .
C15 C16 H16 119.9 . .
C1A N1A C5A 121.3(9) . .
C1A N1A Cu1 127.1(8) . 2_656
C5A N1A Cu1 111.5(6) . 2_656
N1A C1A C2A 119.2(11) . .
N1A C1A H1A 120.4 . .
C2A C1A H1A 120.4 . .
C3A C2A C1A 118.8(12) . .
C3A C2A H2A 120.6 . .
C1A C2A H2A 120.6 . .
C4A C3A C2A 120.8(13) . .
C4A C3A H3A 119.6 . .
C2A C3A H3A 119.6 . .
C3A C4A C5A 120.7(12) . .
C3A C4A H4A 119.6 . .
C5A C4A H4A 119.6 . .
C6A C5A C4A 127.6(13) . .
C6A C5A N1A 113.1(9) . .
C4A C5A N1A 119.2(11) . .
N2A C6A C5A 122.4(10) . .
N2A C6A N7A 121.6(10) . .
C5A C6A N7A 115.9(11) . .
O2 C7A N3A 126.4(8) . .
O2 C7A C8A 119.1(9) . .
N3A C7A C8A 114.5(9) . .
N5A N4A C8A 109.7(8) . .
N5A N4A Cu2 125.7(8) . .
C8A N4A Cu2 124.4(7) . .
C9A C8A N4A 104.8(9) . .
C9A C8A C7A 141.8(12) . .
N4A C8A C7A 113.3(9) . .
C8A C9A C10A 111.5(11) . .
C8A C9A H9A 124.3 . .
C10A C9A H9A 124.3 . .
N5A C10A C9A 104.5(10) . .
N5A C10A C11A 134.5(13) . .
C9A C10A C11A 120.9(15) . .
C10A N5A N4A 109.5(10) . .
C10A N5A C12A 133.0(11) . .
N4A N5A C12A 117.3(10) . .
C10A C11A H11D 109.5 . .
C10A C11A H11E 109.5 . .
H11D C11A H11E 109.5 . .
C10A C11A H11F 109.5 . .
H11D C11A H11F 109.5 . .
H11E C11A H11F 109.5 . .
C12A N6A C16A 118.2(10) . .
C12A N6A Cu2 112.6(7) . .
C16A N6A Cu2 129.0(9) . .
N6A C12A N5A 112.5(9) . .
N6A C12A C13A 122.9(13) . .
N5A C12A C13A 124.7(14) . .
C14A C13A C12A 119.6(14) . .
C14A C13A H29 120.2 . .
C12A C13A H29 120.2 . .
C15A C14A C13A 118.3(17) . .
C15A C14A H30 120.9 . .
C13A C14A H30 120.9 . .
C14A C15A C16A 124.0(16) . .
C14A C15A H31 118.0 . .
C16A C15A H31 118.0 . .
N6A C16A C15A 117.0(12) . .
N6A C16A H32 121.5 . .
C15A C16A H32 121.5 . .
O101 N100 O100 122.8(11) . .
O101 N100 O102 117.3(11) . .
O100 N100 O102 119.8(11) . .
O200 N200 O201 121.7(12) . .
O200 N200 O202 119.8(12) . .
O201 N200 O202 118.4(12) . .

loop_
_geom_bond_atom_site_label_1
_geom_bond_atom_site_label_2
_geom_bond_distance
_geom_bond_site_symmetry_2
Cu1 N4 1.895(7) .
Cu1 N2A 1.983(7) 2_656
Cu1 O2 2.064(5) 2_656
Cu1 N1A 2.086(7) 2_656
Cu1 N6 2.329(8) .
Cu1 O1 2.376(5) .
Cu2 N4A 1.913(7) .
Cu2 N2 1.998(8) .
Cu2 O1 2.070(5) .
Cu2 N1 2.070(7) .
Cu2 N6A 2.348(8) .
Cu2 O2 2.388(5) .
N2 C6 1.270(11) .
N2 N3 1.362(9) .
N3 C7 1.396(10) .
N7 C6 1.532(12) .
N7 H7A 0.8600 .
N7 H7B 0.8600 .
N2A C6A 1.273(11) .
N2A N3A 1.342(9) .
N2A Cu1 1.983(7) 2_656
N3A C7A 1.400(11) .
N7A C6A 1.547(12) .
N7A H14A 0.8600 .
N7A H14B 0.8600 .
O2 C7A 1.254(9) .
O2 Cu1 2.064(5) 2_656
O1 C7 1.256(9) .
N1 C1 1.376(11) .
N1 C5 1.388(11) .
C1 C2 1.402(14) .
C1 H1 0.9300 .
C2 C3 1.398(15) .
C2 H2 0.9300 .
C3 C4 1.376(15) .
C3 H3 0.9300 .
C4 C5 1.388(12) .
C4 H4 0.9300 .
C5 C6 1.318(12) .
C7 C8 1.460(11) .
N4 N5 1.376(9) .
N4 C8 1.385(10) .
C8 C9 1.388(12) .
C9 C10 1.413(14) .
C9 H9 0.9300 .
C10 C11 1.375(13) .
C10 N5 1.382(13) .
N5 C12 1.396(12) .
C11 H11A 0.9600 .
C11 H11B 0.9600 .
C11 H11C 0.9600 .
N6 C12 1.355(12) .
N6 C16 1.399(12) .
C12 C13 1.394(13) .
C13 C14 1.379(17) .
C13 H13 0.9300 .
C14 C15 1.348(18) .
C14 H14 0.9300 .
C15 C16 1.408(16) .
C15 H15 0.9300 .
C16 H16 0.9300 .
N1A C1A 1.378(11) .
N1A C5A 1.382(11) .
N1A Cu1 2.086(7) 2_656
C1A C2A 1.41(3) .
C1A H1A 0.9300 .
C2A C3A 1.392(15) .
C2A H2A 0.9300 .
C3A C4A 1.368(15) .
C3A H3A 0.9300 .
C4A C5A 1.381(12) .
C4A H4A 0.9300 .
C5A C6A 1.330(12) .
C7A C8A 1.460(11) .
N4A N5A 1.361(9) .
N4A C8A 1.370(10) .
C8A C9A 1.359(12) .
C9A C10A 1.39(3) .
C9A H9A 0.9300 .
C10A N5A 1.357(13) .
C10A C11A 1.419(13) .
N5A C12A 1.381(13) .
C11A H11D 0.9600 .
C11A H11E 0.9600 .
C11A H11F 0.9600 .
N6A C12A 1.352(12) .
N6A C16A 1.411(12) .
C12A C13A 1.399(13) .
C13A C14A 1.380(17) .
C13A H29 0.9300 .
C14A C15A 1.326(18) .
C14A H30 0.9300 .
C15A C16A 1.429(15) .
C15A H31 0.9300 .
C16A H32 0.9300 .
N100 O101 1.332(11) .
N100 O100 1.349(11) .
N100 O102 1.390(11) .
N200 O200 1.329(12) .
N200 O201 1.338(13) .
N200 O202 1.359(13) .

loop_
_platon_squeeze_void_nr
_platon_squeeze_void_average_x
_platon_squeeze_void_average_y
_platon_squeeze_void_average_z
_platon_squeeze_void_volume
_platon_squeeze_void_count_electrons
_platon_squeeze_void_content
1 0.000 0.000 -0.012 214 94 ' '
2 0.500 0.500 0.074 214 94 ' '
3 0.500 0.046 0.250 85 80 ' '
4 1.000 0.546 0.250 85 80 ' '
5 0.906 0.203 0.222 9 50 ' '
6 0.406 0.703 0.222 9 50 ' '
7 0.094 0.203 0.278 9 50 ' '
8 0.594 0.703 0.278 9 50 ' '
9 1.000 0.454 0.750 85 80 ' '
10 0.500 0.954 0.750 85 80 ' '
11 0.406 0.297 0.722 9 50 ' '
12 0.906 0.797 0.722 9 50 ' '
13 0.594 0.297 0.778 9 50 ' '
14 0.094 0.797 0.778 9 50 ' '
